data_4315145
loop_
_publ_author_name
'Julia V. Zaikina'
'Young-Jung Jo'
'Susan E. Latturner'

_publ_contact_author_address
;
Department of Chemistry
Dittmer Bldg.
Florida State University
Tallahassee, FL 32306-4390
;
_publ_contact_author_email latturne@chem.fsu.edu
_publ_contact_author_fax '850 644 8281'
_publ_contact_author_name 'Susan E. Latturner'
_publ_contact_author_phone '850 644 4074'
_publ_section_title
;
 Ruthenium Intermetallics Grown from La-Ni Flux: Synthesis, Structure, and
 Physical Properties
;
_journal_name_full 'Inorganic Chemistry'
_journal_page_first 2773
_journal_page_last 2781
_journal_paper_doi 10.1021/ic902151d
_journal_volume 49
_journal_year 2010
_chemical_formula_moiety 'Al La2 Ni1.78 Ru0.22'
_chemical_formula_sum 'Al La2 Ni1.78 Ru0.22'
_chemical_formula_weight 431.33
_chemical_name_common 'lanthanum-ruthenium aluminide'
_chemical_name_systematic 'lanthanum-ruthenium aluminide'
_space_group_IT_number 15
_symmetry_cell_setting monoclinic
_symmetry_space_group_name_Hall '-C 2yc'
_symmetry_space_group_name_H-M 'C 1 2/c 1'
_atom_sites_solution_hydrogens none
_atom_sites_solution_primary direct
_atom_sites_solution_secondary difmap
_audit_creation_date 2009-09-01
_audit_creation_method SHELXL-97
_cell_angle_alpha 90.00
_cell_angle_beta 104.3390(10)
_cell_angle_gamma 90.00
_cell_formula_units_Z 4
_cell_length_a 9.7815(12)
_cell_length_b 5.6840(7)
_cell_length_c 7.9401(10)
_cell_measurement_temperature 295(2)
_cell_volume 427.70(9)
_computing_cell_refinement 'Saint (Bruker, 2008)'
_computing_data_collection 'APEX2 (Bruker, 2008)'
_computing_data_reduction 'Saint (Bruker, 2008)'
_computing_publication_material 'SHELXL-97 (Sheldrick, 1997)'
_computing_structure_refinement 'SHELXL-97 (Sheldrick, 1997)'
_computing_structure_solution 'SHELXS-97 (Sheldrick, 1990)'
_diffrn_ambient_temperature 295(2)
_diffrn_measured_fraction_theta_full 0.989
_diffrn_measured_fraction_theta_max 0.989
_diffrn_measurement_device_type 'Bruker APEX II CCD area-detector'
_diffrn_measurement_method '\f and  \w scans'
_diffrn_radiation_monochromator graphite
_diffrn_radiation_source 'fine-focus sealed tube'
_diffrn_radiation_type MoK\a
_diffrn_radiation_wavelength 0.71073
_diffrn_reflns_av_R_equivalents 0.0255
_diffrn_reflns_av_sigmaI/netI 0.0256
_diffrn_reflns_limit_h_max 12
_diffrn_reflns_limit_h_min -12
_diffrn_reflns_limit_k_max 7
_diffrn_reflns_limit_k_min -7
_diffrn_reflns_limit_l_max 10
_diffrn_reflns_limit_l_min -10
_diffrn_reflns_number 1771
_diffrn_reflns_theta_full 26.99
_diffrn_reflns_theta_max 26.99
_diffrn_reflns_theta_min 4.18
_exptl_absorpt_coefficient_mu 28.028
_exptl_absorpt_correction_T_max 0.6041
_exptl_absorpt_correction_T_min 0.4002
_exptl_absorpt_correction_type multi-scan
_exptl_absorpt_process_details 'SADABS (Bruker, 2008)'
_exptl_crystal_colour 'metallic dark grey'
_exptl_crystal_density_diffrn 6.698
_exptl_crystal_density_method 'not measured'
_exptl_crystal_description block
_exptl_crystal_F_000 746
_exptl_crystal_size_max 0.04
_exptl_crystal_size_mid 0.03
_exptl_crystal_size_min 0.02
_refine_diff_density_max 0.943
_refine_diff_density_min -0.793
_refine_diff_density_rms 0.240
_refine_ls_extinction_coef 0.00055(13)
_refine_ls_extinction_expression Fc^*^=kFc[1+0.001xFc^2^\l^3^/sin(2\q)]^-1/4^
_refine_ls_extinction_method SHELXL
_refine_ls_goodness_of_fit_ref 0.988
_refine_ls_hydrogen_treatment none
_refine_ls_matrix_type full
_refine_ls_number_parameters 26
_refine_ls_number_reflns 461
_refine_ls_number_restraints 0
_refine_ls_restrained_S_all 0.988
_refine_ls_R_factor_all 0.0268
_refine_ls_R_factor_gt 0.0203
_refine_ls_shift/su_max 0.000
_refine_ls_shift/su_mean 0.000
_refine_ls_structure_factor_coef Fsqd
_refine_ls_weighting_details 'calc w=1/[\s^2^(Fo^2^)+(0.0228P)^2^+0.0000P] where P=(Fo^2^+2Fc^2^)/3'
_refine_ls_weighting_scheme calc
_refine_ls_wR_factor_gt 0.0413
_refine_ls_wR_factor_ref 0.0434
_reflns_number_gt 400
_reflns_number_total 461
_reflns_threshold_expression >2sigma(I)
_cod_data_source_file ic902151d_si_002_2.cif
_cod_data_source_block La2Ni1_8Ru0_2Al
_cod_database_code 4315145

loop_
_symmetry_equiv_pos_as_xyz
'x, y, z'
'-x, y, -z+1/2'
'x+1/2, y+1/2, z'
'-x+1/2, y+1/2, -z+1/2'
'-x, -y, -z'
'x, -y, z-1/2'
'-x+1/2, -y+1/2, -z'
'x+1/2, -y+1/2, z-1/2'

loop_
_atom_site_label
_atom_site_type_symbol
_atom_site_fract_x
_atom_site_fract_y
_atom_site_fract_z
_atom_site_U_iso_or_equiv
_atom_site_adp_type
_atom_site_occupancy
_atom_site_symmetry_multiplicity
_atom_site_calc_flag
_atom_site_refinement_flags
_atom_site_disorder_assembly
_atom_site_disorder_group
La1 La 0.35191(4) 0.14394(6) 0.35213(4) 0.01272(15) Uani 1 1 d . . .
Ni2 Ni 0.13271(8) 0.13473(13) 0.00436(9) 0.0160(3) Uani 0.892(7) 1 d P . .
Ru2 Ru 0.13271(8) 0.13473(13) 0.00436(9) 0.0160(3) Uani 0.108(7) 1 d P . .
Al3 Al 0.0000 0.1306(4) 0.2500 0.0108(5) Uani 1 2 d S . .

loop_
_atom_site_aniso_label
_atom_site_aniso_U_11
_atom_site_aniso_U_22
_atom_site_aniso_U_33
_atom_site_aniso_U_23
_atom_site_aniso_U_13
_atom_site_aniso_U_12
La1 0.0127(2) 0.0118(2) 0.0140(2) -0.00027(15) 0.00397(14) -0.00032(16)
Ni2 0.0190(5) 0.0151(5) 0.0138(5) 0.0004(3) 0.0040(3) 0.0028(3)
Ru2 0.0190(5) 0.0151(5) 0.0138(5) 0.0004(3) 0.0040(3) 0.0028(3)
Al3 0.0097(13) 0.0112(13) 0.0123(12) 0.000 0.0042(10) 0.000

loop_
_atom_type_symbol
_atom_type_description
_atom_type_scat_dispersion_real
_atom_type_scat_dispersion_imag
_atom_type_scat_source
Al Al 0.0645 0.0514 'International Tables Vol C Tables 4.2.6.8 and 6.1.1.4'
Ni Ni 0.3393 1.1124 'International Tables Vol C Tables 4.2.6.8 and 6.1.1.4'
Ru Ru -1.2594 0.8363 'International Tables Vol C Tables 4.2.6.8 and 6.1.1.4'
La La -0.2871 2.4523 'International Tables Vol C Tables 4.2.6.8 and 6.1.1.4'

loop_
_geom_angle_atom_site_label_1
_geom_angle_atom_site_label_2
_geom_angle_atom_site_label_3
_geom_angle
_geom_angle_site_symmetry_1
_geom_angle_site_symmetry_3
_geom_angle_publ_flag
Ru2 La1 Ni2 0.00(4) 8_556 8_556 ?
Ru2 La1 Ru2 60.08(3) 8_556 4 ?
Ni2 La1 Ru2 60.08(3) 8_556 4 ?
Ru2 La1 Ni2 60.08(3) 8_556 4 ?
Ni2 La1 Ni2 60.08(3) 8_556 4 ?
Ru2 La1 Ni2 0.00(4) 4 4 ?
Ru2 La1 Ni2 137.98(2) 8_556 . ?
Ni2 La1 Ni2 137.98(2) 8_556 . ?
Ru2 La1 Ni2 108.52(3) 4 . ?
Ni2 La1 Ni2 108.52(3) 4 . ?
Ru2 La1 Ru2 106.74(2) 8_556 4_545 ?
Ni2 La1 Ru2 106.74(2) 8_556 4_545 ?
Ru2 La1 Ru2 137.25(3) 4 4_545 ?
Ni2 La1 Ru2 137.25(3) 4 4_545 ?
Ni2 La1 Ru2 106.03(2) . 4_545 ?
Ru2 La1 Ni2 106.74(2) 8_556 4_545 ?
Ni2 La1 Ni2 106.74(2) 8_556 4_545 ?
Ru2 La1 Ni2 137.25(3) 4 4_545 ?
Ni2 La1 Ni2 137.25(3) 4 4_545 ?
Ni2 La1 Ni2 106.03(2) . 4_545 ?
Ru2 La1 Ni2 0.00(3) 4_545 4_545 ?
Ru2 La1 Ru2 87.22(3) 8_556 7 ?
Ni2 La1 Ru2 87.22(3) 8_556 7 ?
Ru2 La1 Ru2 87.750(15) 4 7 ?
Ni2 La1 Ru2 87.750(15) 4 7 ?
Ni2 La1 Ru2 50.90(3) . 7 ?
Ru2 La1 Ru2 134.24(2) 4_545 7 ?
Ni2 La1 Ru2 134.24(2) 4_545 7 ?
Ru2 La1 Ni2 87.22(3) 8_556 7 ?
Ni2 La1 Ni2 87.22(3) 8_556 7 ?
Ru2 La1 Ni2 87.750(15) 4 7 ?
Ni2 La1 Ni2 87.750(15) 4 7 ?
Ni2 La1 Ni2 50.90(3) . 7 ?
Ru2 La1 Ni2 134.24(2) 4_545 7 ?
Ni2 La1 Ni2 134.24(2) 4_545 7 ?
Ru2 La1 Ni2 0.00(3) 7 7 ?
Ru2 La1 Ru2 134.69(3) 8_556 6_556 ?
Ni2 La1 Ru2 134.69(3) 8_556 6_556 ?
Ru2 La1 Ru2 107.30(2) 4 6_556 ?
Ni2 La1 Ru2 107.30(2) 4 6_556 ?
Ni2 La1 Ru2 86.90(2) . 6_556 ?
Ru2 La1 Ru2 50.43(3) 4_545 6_556 ?
Ni2 La1 Ru2 50.43(3) 4_545 6_556 ?
Ru2 La1 Ru2 137.761(16) 7 6_556 ?
Ni2 La1 Ru2 137.761(16) 7 6_556 ?
Ru2 La1 Ni2 134.69(3) 8_556 6_556 ?
Ni2 La1 Ni2 134.69(3) 8_556 6_556 ?
Ru2 La1 Ni2 107.30(2) 4 6_556 ?
Ni2 La1 Ni2 107.30(2) 4 6_556 ?
Ni2 La1 Ni2 86.90(2) . 6_556 ?
Ru2 La1 Ni2 50.43(3) 4_545 6_556 ?
Ni2 La1 Ni2 50.43(3) 4_545 6_556 ?
Ru2 La1 Ni2 137.761(16) 7 6_556 ?
Ni2 La1 Ni2 137.761(16) 7 6_556 ?
Ru2 La1 Ni2 0.00(3) 6_556 6_556 ?
Al3 Ni2 Al3 109.41(4) 5 . ?
Al3 Ni2 Ru2 122.32(4) 5 7 ?
Al3 Ni2 Ru2 128.26(6) . 7 ?
Al3 Ni2 Ni2 122.32(4) 5 7 ?
Al3 Ni2 Ni2 128.26(6) . 7 ?
Ru2 Ni2 Ni2 0.00(4) 7 7 ?
Al3 Ni2 La1 72.41(4) 5 8_455 ?
Al3 Ni2 La1 74.18(3) . 8_455 ?
Ru2 Ni2 La1 119.63(4) 7 8_455 ?
Ni2 Ni2 La1 119.63(4) 7 8_455 ?
Al3 Ni2 Ru2 54.72(3) 5 5 ?
Al3 Ni2 Ru2 54.70(4) . 5 ?
Ru2 Ni2 Ru2 177.04(6) 7 5 ?
Ni2 Ni2 Ru2 177.04(6) 7 5 ?
La1 Ni2 Ru2 60.17(3) 8_455 5 ?
Al3 Ni2 La1 73.97(5) 5 4_545 ?
Al3 Ni2 La1 72.18(6) . 4_545 ?
Ru2 Ni2 La1 120.36(4) 7 4_545 ?
Ni2 Ni2 La1 120.36(4) 7 4_545 ?
La1 Ni2 La1 119.92(3) 8_455 4_545 ?
Ru2 Ni2 La1 59.75(3) 5 4_545 ?
Al3 Ni2 La1 144.95(5) 5 . ?
Al3 Ni2 La1 71.95(2) . . ?
Ru2 Ni2 La1 66.24(3) 7 . ?
Ni2 Ni2 La1 66.24(3) 7 . ?
La1 Ni2 La1 136.76(3) 8_455 . ?
Ru2 Ni2 La1 116.11(4) 5 . ?
La1 Ni2 La1 73.401(19) 4_545 . ?
Al3 Ni2 La1 142.90(5) 5 4 ?
Al3 Ni2 La1 73.75(6) . 4 ?
Ru2 Ni2 La1 65.53(3) 7 4 ?
Ni2 Ni2 La1 65.53(3) 7 4 ?
La1 Ni2 La1 73.26(2) 8_455 4 ?
Ru2 Ni2 La1 116.61(4) 5 4 ?
La1 Ni2 La1 137.25(3) 4_545 4 ?
La1 Ni2 La1 72.052(19) . 4 ?
Al3 Ni2 La1 69.96(4) 5 7 ?
Al3 Ni2 La1 145.73(5) . 7 ?
Ru2 Ni2 La1 62.87(3) 7 7 ?
Ni2 Ni2 La1 62.87(3) 7 7 ?
La1 Ni2 La1 73.19(2) 8_455 7 ?
Ru2 Ni2 La1 114.76(4) 5 7 ?
La1 Ni2 La1 134.93(3) 4_545 7 ?
La1 Ni2 La1 129.10(3) . 7 ?
La1 Ni2 La1 87.04(2) 4 7 ?
Al3 Ni2 La1 70.42(3) 5 6 ?
Al3 Ni2 La1 143.22(6) . 6 ?
Ru2 Ni2 La1 64.04(3) 7 6 ?
Ni2 Ni2 La1 64.04(3) 7 6 ?
La1 Ni2 La1 134.69(3) 8_455 6 ?
Ru2 Ni2 La1 113.78(4) 5 6 ?
La1 Ni2 La1 72.70(2) 4_545 6 ?
La1 Ni2 La1 87.89(2) . 6 ?
La1 Ni2 La1 129.57(3) 4 6 ?
La1 Ni2 La1 70.409(18) 7 6 ?
Ru2 Al3 Ni2 0.00(4) 5 5 ?
Ru2 Al3 Ru2 108.97(9) 5 6_556 ?
Ni2 Al3 Ru2 108.97(9) 5 6_556 ?
Ru2 Al3 Ni2 108.97(9) 5 6_556 ?
Ni2 Al3 Ni2 108.97(9) 5 6_556 ?
Ru2 Al3 Ni2 0.00(3) 6_556 6_556 ?
Ru2 Al3 Ni2 70.59(4) 5 . ?
Ni2 Al3 Ni2 70.59(4) 5 . ?
Ru2 Al3 Ni2 110.05(5) 6_556 . ?
Ni2 Al3 Ni2 110.05(5) 6_556 . ?
Ru2 Al3 Ru2 110.05(5) 5 2 ?
Ni2 Al3 Ru2 110.05(5) 5 2 ?
Ru2 Al3 Ru2 70.59(4) 6_556 2 ?
Ni2 Al3 Ru2 70.59(4) 6_556 2 ?
Ni2 Al3 Ru2 178.97(11) . 2 ?
Ru2 Al3 Ni2 110.05(5) 5 2 ?
Ni2 Al3 Ni2 110.05(5) 5 2 ?
Ru2 Al3 Ni2 70.59(4) 6_556 2 ?
Ni2 Al3 Ni2 70.59(4) 6_556 2 ?
Ni2 Al3 Ni2 178.97(11) . 2 ?
Ru2 Al3 Ni2 0.00(4) 2 2 ?
Ru2 Al3 La1 62.67(5) 5 3_445 ?
Ni2 Al3 La1 62.67(5) 5 3_445 ?
Ru2 Al3 La1 59.31(4) 6_556 3_445 ?
Ni2 Al3 La1 59.31(4) 6_556 3_445 ?
Ni2 Al3 La1 121.41(8) . 3_445 ?
Ru2 Al3 La1 59.59(4) 2 3_445 ?
Ni2 Al3 La1 59.59(4) 2 3_445 ?
Ru2 Al3 La1 59.31(4) 5 4_545 ?
Ni2 Al3 La1 59.31(4) 5 4_545 ?
Ru2 Al3 La1 62.67(5) 6_556 4_545 ?
Ni2 Al3 La1 62.67(5) 6_556 4_545 ?
Ni2 Al3 La1 59.59(4) . 4_545 ?
Ru2 Al3 La1 121.41(8) 2 4_545 ?
Ni2 Al3 La1 121.41(8) 2 4_545 ?
La1 Al3 La1 66.88(5) 3_445 4_545 ?
Ru2 Al3 La1 119.29(5) 5 . ?
Ni2 Al3 La1 119.29(5) 5 . ?
Ru2 Al3 La1 62.42(2) 6_556 . ?
Ni2 Al3 La1 62.42(2) 6_556 . ?
Ni2 Al3 La1 60.313(19) . . ?
Ru2 Al3 La1 119.660(19) 2 . ?
Ni2 Al3 La1 119.660(19) 2 . ?
La1 Al3 La1 116.52(6) 3_445 . ?
La1 Al3 La1 65.88(2) 4_545 . ?
Ru2 Al3 La1 62.42(2) 5 2 ?
Ni2 Al3 La1 62.42(2) 5 2 ?
Ru2 Al3 La1 119.29(5) 6_556 2 ?
Ni2 Al3 La1 119.29(5) 6_556 2 ?
Ni2 Al3 La1 119.660(19) . 2 ?
Ru2 Al3 La1 60.313(19) 2 2 ?
Ni2 Al3 La1 60.313(19) 2 2 ?
La1 Al3 La1 65.88(2) 3_445 2 ?
La1 Al3 La1 116.52(5) 4_545 2 ?
La1 Al3 La1 177.40(8) . 2 ?

loop_
_geom_bond_atom_site_label_1
_geom_bond_atom_site_label_2
_geom_bond_distance
_geom_bond_site_symmetry_2
_geom_bond_publ_flag
La1 Ru2 2.9906(9) 8_556 ?
La1 Ni2 2.9906(9) 8_556 ?
La1 Ru2 3.0031(9) 4 ?
La1 Ni2 3.0031(9) 4 ?
La1 Ni2 3.0483(8) . ?
La1 Ru2 3.1005(9) 4_545 ?
La1 Ni2 3.1005(9) 4_545 ?
La1 Ru2 3.1350(9) 7 ?
La1 Ni2 3.1350(9) 7 ?
La1 Ru2 3.1386(9) 6_556 ?
La1 Ni2 3.1386(9) 6_556 ?
Ni2 Al3 2.5962(16) 5 ?
Ni2 Al3 2.5969(8) . ?
Ni2 Ru2 2.6580(16) 7 ?
Ni2 Ni2 2.6580(16) 7 ?
Ni2 La1 2.9906(9) 8_455 ?
Ni2 Ru2 3.0004(16) 5 ?
Ni2 La1 3.0031(9) 4_545 ?
Ni2 La1 3.1005(9) 4 ?
Ni2 La1 3.1350(9) 7 ?
Ni2 La1 3.1386(9) 6 ?
Al3 Ru2 2.5962(16) 5 ?
Al3 Ni2 2.5962(16) 5 ?
Al3 Ru2 2.5962(16) 6_556 ?
Al3 Ni2 2.5962(16) 6_556 ?
Al3 Ru2 2.5969(8) 2 ?
Al3 Ni2 2.5969(8) 2 ?
Al3 La1 3.315(2) 3_445 ?
Al3 La1 3.315(2) 4_545 ?
Al3 La1 3.3361(6) 2 ?
